data_4328943
loop_
_publ_author_name
'Ana M. Felix'
'Diane A. Dickie'
'Ian S. Horne'
'Giang Page'
'Richard A. Kemp'

_publ_contact_author_address
;Department of Chemistry and Chemical Biology
University of New Mexico
Albuquerque, NM, 87131
;
_publ_contact_author_email rakemp@unm.edu
_publ_contact_author_name 'Kemp, Richard A.'
_publ_contact_author_phone 1-505-272-7609
_publ_section_title
;
 Addition of Aluminum and Gallium Species to Aromatic and
 Alkyl-Substituted 1,4-Diaza-1,3-butadiene Ligands
;
_journal_name_full 'Inorganic Chemistry'
_journal_page_first 4650
_journal_page_last 4662
_journal_paper_doi 10.1021/ic202583w
_journal_volume 51
_journal_year 2012
_chemical_formula_sum 'C26 H36 Cl6 Ga2 N2'
_chemical_formula_weight 728.71
_chemical_name_systematic
;
 ?
;
_space_group_IT_number 14
_symmetry_cell_setting monoclinic
_symmetry_space_group_name_Hall '-P 2ybc'
_symmetry_space_group_name_H-M 'P 1 21/c 1'
_atom_sites_solution_hydrogens geom
_atom_sites_solution_primary direct
_atom_sites_solution_secondary difmap
_audit_creation_method SHELXL-97
_cell_angle_alpha 90.00
_cell_angle_beta 114.604(3)
_cell_angle_gamma 90.00
_cell_formula_units_Z 4
_cell_length_a 10.6473(4)
_cell_length_b 29.2220(11)
_cell_length_c 12.8369(5)
_cell_measurement_reflns_used 9963
_cell_measurement_temperature 173(2)
_cell_measurement_theta_max 24.45
_cell_measurement_theta_min 2.22
_cell_volume 3631.4(3)
_computing_cell_refinement 'Bruker SAINT'
_computing_data_collection 'Bruker APEX2'
_computing_data_reduction 'Bruker SAINT'
_computing_molecular_graphics 'Bruker SHELXTL'
_computing_publication_material 'Bruker SHELXTL'
_computing_structure_refinement 'SHELXL-97 (Sheldrick, 2008)'
_computing_structure_solution 'SHELXS-97 (Sheldrick, 2008)'
_diffrn_ambient_temperature 173(2)
_diffrn_measured_fraction_theta_full 0.999
_diffrn_measured_fraction_theta_max 0.999
_diffrn_measurement_device_type 'Bruker APEX-II CCD'
_diffrn_measurement_method '\f and \w scans'
_diffrn_radiation_monochromator graphite
_diffrn_radiation_source 'fine-focus sealed tube'
_diffrn_radiation_type MoK\a
_diffrn_radiation_wavelength 0.71073
_diffrn_reflns_av_R_equivalents 0.0551
_diffrn_reflns_av_sigmaI/netI 0.0298
_diffrn_reflns_limit_h_max 13
_diffrn_reflns_limit_h_min -13
_diffrn_reflns_limit_k_max 37
_diffrn_reflns_limit_k_min -37
_diffrn_reflns_limit_l_max 16
_diffrn_reflns_limit_l_min -16
_diffrn_reflns_number 82517
_diffrn_reflns_theta_full 27.10
_diffrn_reflns_theta_max 27.10
_diffrn_reflns_theta_min 1.88
_exptl_absorpt_coefficient_mu 1.942
_exptl_absorpt_correction_T_max 0.7660
_exptl_absorpt_correction_T_min 0.5464
_exptl_absorpt_correction_type multi-scan
_exptl_absorpt_process_details 'Bruker, SADABS'
_exptl_crystal_colour red
_exptl_crystal_density_diffrn 1.333
_exptl_crystal_description rod
_exptl_crystal_F_000 1480
_exptl_crystal_size_max 0.35
_exptl_crystal_size_mid 0.17
_exptl_crystal_size_min 0.14
_platon_squeeze_details
;
;
_refine_diff_density_max 0.601
_refine_diff_density_min -0.487
_refine_diff_density_rms 0.096
_refine_ls_extinction_method none
_refine_ls_goodness_of_fit_ref 1.201
_refine_ls_hydrogen_treatment constr
_refine_ls_matrix_type full
_refine_ls_number_parameters 333
_refine_ls_number_reflns 8018
_refine_ls_number_restraints 0
_refine_ls_restrained_S_all 1.201
_refine_ls_R_factor_all 0.0671
_refine_ls_R_factor_gt 0.0517
_refine_ls_shift/su_max 0.001
_refine_ls_shift/su_mean 0.000
_refine_ls_structure_factor_coef Fsqd
_refine_ls_weighting_details 'calc w=1/[\s^2^(Fo^2^)+(0.0425P)^2^+9.4637P] where P=(Fo^2^+2Fc^2^)/3'
_refine_ls_weighting_scheme calc
_refine_ls_wR_factor_gt 0.1319
_refine_ls_wR_factor_ref 0.1375
_reflns_number_gt 6647
_reflns_number_total 8018
_reflns_threshold_expression >2sigma(I)
_cod_data_source_file ic202583w_si_002_08.cif
_cod_data_source_block 8
_cod_original_cell_volume 3631.4(2)
_cod_database_code 4328943

loop_
_symmetry_equiv_pos_as_xyz
'x, y, z'
'-x, y+1/2, -z+1/2'
'-x, -y, -z'
'x, -y-1/2, z-1/2'

loop_
_atom_site_label
_atom_site_type_symbol
_atom_site_fract_x
_atom_site_fract_y
_atom_site_fract_z
_atom_site_U_iso_or_equiv
_atom_site_adp_type
_atom_site_occupancy
_atom_site_symmetry_multiplicity
_atom_site_calc_flag
_atom_site_refinement_flags
Ga1 Ga 0.90140(5) 0.587291(15) 0.68462(4) 0.03114(13) Uani 1 1 d .
Ga2 Ga 1.65807(5) 0.764551(17) 1.40939(4) 0.03371(13) Uani 1 1 d .
Cl1 Cl 1.08905(14) 0.57529(5) 0.66968(13) 0.0621(4) Uani 1 1 d .
Cl2 Cl 0.80938(18) 0.53145(5) 0.73181(12) 0.0663(5) Uani 1 1 d .
Cl3 Cl 1.51595(13) 0.70823(5) 1.33518(10) 0.0481(3) Uani 1 1 d .
Cl4 Cl 1.86398(13) 0.74440(5) 1.43024(10) 0.0475(3) Uani 1 1 d .
Cl5 Cl 1.59584(15) 0.82472(5) 1.29971(13) 0.0570(4) Uani 1 1 d .
Cl6 Cl 1.66195(14) 0.77843(4) 1.57653(10) 0.0453(3) Uani 1 1 d .
N1 N 0.9232(3) 0.64638(11) 0.7664(3) 0.0237(7) Uani 1 1 d .
N2 N 0.7394(3) 0.61869(11) 0.5627(3) 0.0241(7) Uani 1 1 d .
C1 C 0.8278(4) 0.67445(13) 0.7083(3) 0.0248(8) Uani 1 1 d .
H1 H 0.8271 0.7050 0.7334 0.030 Uiso 1 1 calc R
C2 C 0.7184(4) 0.65725(13) 0.6005(3) 0.0242(8) Uani 1 1 d .
H2 H 0.6358 0.6741 0.5607 0.029 Uiso 1 1 calc R
C3 C 0.6382(4) 0.59718(13) 0.4617(3) 0.0266(8) Uani 1 1 d .
C4 C 0.6805(4) 0.58491(14) 0.3751(3) 0.0308(9) Uani 1 1 d .
C5 C 0.5820(5) 0.56425(17) 0.2769(4) 0.0415(11) Uani 1 1 d .
H5 H 0.6067 0.5560 0.2163 0.050 Uiso 1 1 calc R
C6 C 0.4505(5) 0.55555(18) 0.2661(4) 0.0470(12) Uani 1 1 d .
H6 H 0.3857 0.5413 0.1987 0.056 Uiso 1 1 calc R
C7 C 0.4118(5) 0.56754(17) 0.3531(4) 0.0416(11) Uani 1 1 d .
H7 H 0.3205 0.5612 0.3446 0.050 Uiso 1 1 calc R
C8 C 0.5037(4) 0.58865(14) 0.4524(4) 0.0312(9) Uani 1 1 d .
C9 C 0.4559(5) 0.59856(16) 0.5466(4) 0.0370(10) Uani 1 1 d .
H9 H 0.5373 0.6097 0.6155 0.044 Uiso 1 1 calc R
C10 C 0.3473(6) 0.6367(2) 0.5080(6) 0.0622(16) Uani 1 1 d .
H10A H 0.2693 0.6274 0.4372 0.093 Uiso 1 1 calc R
H10B H 0.3884 0.6647 0.4942 0.093 Uiso 1 1 calc R
H10C H 0.3147 0.6422 0.5679 0.093 Uiso 1 1 calc R
C11 C 0.4002(6) 0.5555(2) 0.5808(5) 0.0594(15) Uani 1 1 d .
H11A H 0.4655 0.5303 0.5935 0.089 Uiso 1 1 calc R
H11B H 0.3108 0.5473 0.5195 0.089 Uiso 1 1 calc R
H11C H 0.3887 0.5615 0.6515 0.089 Uiso 1 1 calc R
C12 C 0.8230(5) 0.59605(17) 0.3806(4) 0.0414(11) Uani 1 1 d .
H12 H 0.8803 0.6100 0.4569 0.050 Uiso 1 1 calc R
C13 C 0.8075(8) 0.6310(2) 0.2861(6) 0.0670(17) Uani 1 1 d .
H13A H 0.7529 0.6571 0.2915 0.100 Uiso 1 1 calc R
H13B H 0.7606 0.6165 0.2109 0.100 Uiso 1 1 calc R
H13C H 0.8991 0.6415 0.2958 0.100 Uiso 1 1 calc R
C14 C 0.8945(6) 0.5526(2) 0.3671(6) 0.0640(16) Uani 1 1 d .
H14A H 0.8360 0.5374 0.2951 0.096 Uiso 1 1 calc R
H14B H 0.9100 0.5319 0.4314 0.096 Uiso 1 1 calc R
H14C H 0.9834 0.5606 0.3660 0.096 Uiso 1 1 calc R
C15 C 1.0492(4) 0.66089(14) 0.8610(3) 0.0259(8) Uani 1 1 d .
C16 C 1.1315(4) 0.69389(15) 0.8414(3) 0.0294(9) Uani 1 1 d .
C17 C 1.2594(5) 0.70276(18) 0.9319(4) 0.0407(11) Uani 1 1 d .
H17 H 1.3200 0.7242 0.9212 0.049 Uiso 1 1 calc R
C18 C 1.2996(5) 0.68121(19) 1.0356(4) 0.0475(13) Uani 1 1 d .
H18 H 1.3869 0.6881 1.0957 0.057 Uiso 1 1 calc R
C19 C 1.2143(5) 0.64956(18) 1.0535(4) 0.0416(11) Uani 1 1 d .
H19 H 1.2430 0.6352 1.1263 0.050 Uiso 1 1 calc R
C20 C 1.0867(4) 0.63838(15) 0.9664(4) 0.0326(9) Uani 1 1 d .
C21 C 0.9930(5) 0.60427(15) 0.9880(4) 0.0352(10) Uani 1 1 d .
H21 H 0.9123 0.5990 0.9130 0.042 Uiso 1 1 calc R
C22 C 1.0606(8) 0.5592(2) 1.0280(9) 0.099(3) Uani 1 1 d .
H22A H 1.1246 0.5613 1.1091 0.149 Uiso 1 1 calc R
H22B H 1.1117 0.5505 0.9828 0.149 Uiso 1 1 calc R
H22C H 0.9901 0.5361 1.0186 0.149 Uiso 1 1 calc R
C23 C 0.9364(9) 0.6245(2) 1.0700(8) 0.089(3) Uani 1 1 d .
H23A H 1.0134 0.6325 1.1426 0.134 Uiso 1 1 calc R
H23B H 0.8773 0.6019 1.0840 0.134 Uiso 1 1 calc R
H23C H 0.8823 0.6520 1.0356 0.134 Uiso 1 1 calc R
C24 C 1.0974(4) 0.71850(15) 0.7282(4) 0.0320(9) Uani 1 1 d .
H24 H 1.0046 0.7075 0.6727 0.038 Uiso 1 1 calc R
C25 C 1.0867(6) 0.77015(17) 0.7418(5) 0.0512(13) Uani 1 1 d .
H25A H 1.0699 0.7854 0.6692 0.077 Uiso 1 1 calc R
H25B H 1.1732 0.7815 0.8018 0.077 Uiso 1 1 calc R
H25C H 1.0102 0.7767 0.7631 0.077 Uiso 1 1 calc R
C26 C 1.1998(6) 0.7071(2) 0.6782(5) 0.0505(13) Uani 1 1 d .
H26A H 1.2058 0.6738 0.6722 0.076 Uiso 1 1 calc R
H26B H 1.2908 0.7193 0.7282 0.076 Uiso 1 1 calc R
H26C H 1.1691 0.7209 0.6019 0.076 Uiso 1 1 calc R

loop_
_atom_site_aniso_label
_atom_site_aniso_U_11
_atom_site_aniso_U_22
_atom_site_aniso_U_33
_atom_site_aniso_U_23
_atom_site_aniso_U_13
_atom_site_aniso_U_12
Ga1 0.0300(2) 0.0233(2) 0.0300(2) -0.00263(18) 0.00250(18) 0.00235(18)
Ga2 0.0341(3) 0.0380(3) 0.0276(2) 0.0089(2) 0.0114(2) 0.0054(2)
Cl1 0.0378(7) 0.0707(9) 0.0683(9) -0.0235(7) 0.0127(6) 0.0186(6)
Cl2 0.0860(11) 0.0376(7) 0.0489(8) 0.0091(6) 0.0020(7) -0.0250(7)
Cl3 0.0477(7) 0.0515(7) 0.0320(6) -0.0001(5) 0.0037(5) -0.0050(6)
Cl4 0.0379(6) 0.0619(8) 0.0405(6) 0.0103(6) 0.0141(5) 0.0141(6)
Cl5 0.0554(8) 0.0599(8) 0.0641(9) 0.0373(7) 0.0334(7) 0.0232(6)
Cl6 0.0568(7) 0.0459(7) 0.0351(6) -0.0025(5) 0.0212(5) 0.0022(6)
N1 0.0231(16) 0.0258(17) 0.0206(16) -0.0011(13) 0.0075(13) -0.0010(13)
N2 0.0269(16) 0.0234(16) 0.0205(16) -0.0007(13) 0.0084(13) -0.0012(13)
C1 0.0261(19) 0.0234(19) 0.0244(19) -0.0034(15) 0.0101(16) -0.0013(15)
C2 0.0214(18) 0.0262(19) 0.0236(19) -0.0018(15) 0.0079(15) -0.0005(15)
C3 0.032(2) 0.025(2) 0.0188(18) -0.0033(15) 0.0061(16) -0.0019(16)
C4 0.037(2) 0.030(2) 0.026(2) -0.0056(17) 0.0135(18) -0.0022(18)
C5 0.055(3) 0.043(3) 0.026(2) -0.007(2) 0.016(2) 0.000(2)
C6 0.051(3) 0.050(3) 0.027(2) -0.015(2) 0.003(2) -0.007(2)
C7 0.033(2) 0.043(3) 0.039(3) -0.006(2) 0.005(2) -0.004(2)
C8 0.030(2) 0.028(2) 0.030(2) -0.0039(17) 0.0071(17) -0.0037(17)
C9 0.030(2) 0.043(3) 0.040(2) -0.012(2) 0.0163(19) -0.0064(19)
C10 0.043(3) 0.073(4) 0.073(4) -0.017(3) 0.026(3) 0.011(3)
C11 0.058(3) 0.077(4) 0.052(3) -0.002(3) 0.032(3) -0.017(3)
C12 0.051(3) 0.044(3) 0.037(3) -0.007(2) 0.027(2) -0.002(2)
C13 0.090(5) 0.063(4) 0.069(4) 0.007(3) 0.053(4) -0.003(3)
C14 0.058(4) 0.062(4) 0.074(4) -0.016(3) 0.029(3) 0.010(3)
C15 0.0227(19) 0.029(2) 0.0218(19) -0.0053(15) 0.0048(15) 0.0011(16)
C16 0.027(2) 0.034(2) 0.026(2) -0.0056(17) 0.0093(16) -0.0038(17)
C17 0.030(2) 0.055(3) 0.034(2) -0.010(2) 0.0105(19) -0.014(2)
C18 0.032(2) 0.064(3) 0.034(3) -0.006(2) 0.001(2) -0.007(2)
C19 0.038(3) 0.055(3) 0.022(2) 0.001(2) 0.0025(19) 0.002(2)
C20 0.034(2) 0.035(2) 0.024(2) 0.0007(17) 0.0076(17) 0.0030(18)
C21 0.041(2) 0.036(2) 0.025(2) 0.0022(18) 0.0096(18) -0.0013(19)
C22 0.068(5) 0.056(4) 0.161(8) 0.040(5) 0.034(5) 0.004(3)
C23 0.118(6) 0.063(4) 0.134(7) -0.023(4) 0.099(6) -0.026(4)
C24 0.028(2) 0.038(2) 0.027(2) 0.0000(18) 0.0083(17) -0.0066(18)
C25 0.060(3) 0.035(3) 0.056(3) 0.005(2) 0.021(3) 0.001(2)
C26 0.046(3) 0.062(3) 0.048(3) 0.002(3) 0.025(2) 0.002(3)

loop_
_atom_type_symbol
_atom_type_description
_atom_type_scat_dispersion_real
_atom_type_scat_dispersion_imag
_atom_type_scat_source
C C 0.0033 0.0016 'International Tables Vol C Tables 4.2.6.8 and 6.1.1.4'
H H 0.0000 0.0000 'International Tables Vol C Tables 4.2.6.8 and 6.1.1.4'
Cl Cl 0.1484 0.1585 'International Tables Vol C Tables 4.2.6.8 and 6.1.1.4'
Ga Ga 0.2307 1.6083 'International Tables Vol C Tables 4.2.6.8 and 6.1.1.4'
N N 0.0061 0.0033 'International Tables Vol C Tables 4.2.6.8 and 6.1.1.4'

loop_
_geom_angle_atom_site_label_1
_geom_angle_atom_site_label_2
_geom_angle_atom_site_label_3
_geom_angle
N1 Ga1 N2 83.56(13)
N1 Ga1 Cl1 106.58(10)
N2 Ga1 Cl1 122.92(11)
N1 Ga1 Cl2 119.07(11)
N2 Ga1 Cl2 103.06(10)
Cl1 Ga1 Cl2 117.73(7)
Cl6 Ga2 Cl3 107.40(5)
Cl6 Ga2 Cl5 111.37(6)
Cl3 Ga2 Cl5 111.10(6)
Cl6 Ga2 Cl4 109.02(5)
Cl3 Ga2 Cl4 109.37(6)
Cl5 Ga2 Cl4 108.54(5)
C1 N1 C15 122.4(3)
C1 N1 Ga1 111.2(3)
C15 N1 Ga1 124.2(3)
C2 N2 C3 122.8(3)
C2 N2 Ga1 109.6(3)
C3 N2 Ga1 125.5(3)
N1 C1 C2 117.0(3)
N2 C2 C1 117.4(3)
C8 C3 C4 122.4(4)
C8 C3 N2 120.5(4)
C4 C3 N2 117.1(4)
C5 C4 C3 117.1(4)
C5 C4 C12 119.5(4)
C3 C4 C12 123.2(4)
C6 C5 C4 121.5(4)
C5 C6 C7 120.3(4)
C8 C7 C6 121.3(5)
C7 C8 C3 117.4(4)
C7 C8 C9 118.2(4)
C3 C8 C9 124.3(4)
C8 C9 C11 111.7(4)
C8 C9 C10 109.8(4)
C11 C9 C10 111.1(4)
C4 C12 C14 110.5(4)
C4 C12 C13 109.1(4)
C14 C12 C13 110.9(5)
C16 C15 C20 123.4(4)
C16 C15 N1 118.8(3)
C20 C15 N1 117.6(4)
C15 C16 C17 116.5(4)
C15 C16 C24 125.5(4)
C17 C16 C24 118.0(4)
C18 C17 C16 121.6(4)
C17 C18 C19 120.6(4)
C18 C19 C20 120.8(4)
C19 C20 C15 117.1(4)
C19 C20 C21 120.3(4)
C15 C20 C21 122.6(4)
C22 C21 C20 112.7(5)
C22 C21 C23 112.1(6)
C20 C21 C23 110.4(4)
C26 C24 C16 111.8(4)
C26 C24 C25 111.5(4)
C16 C24 C25 110.9(4)

loop_
_geom_bond_atom_site_label_1
_geom_bond_atom_site_label_2
_geom_bond_distance
Ga1 N1 1.983(3)
Ga1 N2 2.005(3)
Ga1 Cl1 2.1143(15)
Ga1 Cl2 2.1175(15)
Ga2 Cl6 2.1671(13)
Ga2 Cl3 2.1692(14)
Ga2 Cl5 2.1761(13)
Ga2 Cl4 2.1763(13)
N1 C1 1.277(5)
N1 C15 1.449(5)
N2 C2 1.283(5)
N2 C3 1.440(5)
C1 C2 1.478(5)
C3 C8 1.408(6)
C3 C4 1.409(6)
C4 C5 1.397(6)
C4 C12 1.525(6)
C5 C6 1.371(7)
C6 C7 1.388(7)
C7 C8 1.387(6)
C8 C9 1.523(6)
C9 C11 1.530(7)
C9 C10 1.531(7)
C12 C14 1.527(7)
C12 C13 1.540(8)
C15 C16 1.395(6)
C15 C20 1.405(6)
C16 C17 1.398(6)
C16 C24 1.523(6)
C17 C18 1.370(7)
C18 C19 1.381(7)
C19 C20 1.392(6)
C20 C21 1.515(6)
C21 C22 1.486(8)
C21 C23 1.532(8)
C24 C26 1.514(7)
C24 C25 1.529(7)

loop_
_geom_torsion_atom_site_label_1
_geom_torsion_atom_site_label_2
_geom_torsion_atom_site_label_3
_geom_torsion_atom_site_label_4
_geom_torsion
N2 Ga1 N1 C1 1.8(3)
Cl1 Ga1 N1 C1 124.3(3)
Cl2 Ga1 N1 C1 -99.6(3)
N2 Ga1 N1 C15 -161.5(3)
Cl1 Ga1 N1 C15 -39.0(3)
Cl2 Ga1 N1 C15 97.1(3)
N1 Ga1 N2 C2 -8.1(3)
Cl1 Ga1 N2 C2 -113.7(3)
Cl2 Ga1 N2 C2 110.3(3)
N1 Ga1 N2 C3 -171.8(3)
Cl1 Ga1 N2 C3 82.6(3)
Cl2 Ga1 N2 C3 -53.4(3)
C15 N1 C1 C2 167.9(3)
Ga1 N1 C1 C2 4.3(4)
C3 N2 C2 C1 176.9(3)
Ga1 N2 C2 C1 12.6(4)
N1 C1 C2 N2 -12.1(6)
C2 N2 C3 C8 -54.8(5)
Ga1 N2 C3 C8 106.9(4)
C2 N2 C3 C4 125.9(4)
Ga1 N2 C3 C4 -72.4(4)
C8 C3 C4 C5 1.0(6)
N2 C3 C4 C5 -179.7(4)
C8 C3 C4 C12 176.7(4)
N2 C3 C4 C12 -4.0(6)
C3 C4 C5 C6 -1.1(7)
C12 C4 C5 C6 -176.9(5)
C4 C5 C6 C7 0.5(8)
C5 C6 C7 C8 0.3(8)
C6 C7 C8 C3 -0.4(7)
C6 C7 C8 C9 -176.9(5)
C4 C3 C8 C7 -0.3(6)
N2 C3 C8 C7 -179.6(4)
C4 C3 C8 C9 176.0(4)
N2 C3 C8 C9 -3.3(6)
C7 C8 C9 C11 53.6(6)
C3 C8 C9 C11 -122.7(5)
C7 C8 C9 C10 -70.1(5)
C3 C8 C9 C10 113.7(5)
C5 C4 C12 C14 -59.6(6)
C3 C4 C12 C14 124.8(5)
C5 C4 C12 C13 62.6(6)
C3 C4 C12 C13 -113.0(5)
C1 N1 C15 C16 -57.2(5)
Ga1 N1 C15 C16 104.3(4)
C1 N1 C15 C20 127.2(4)
Ga1 N1 C15 C20 -71.3(4)
C20 C15 C16 C17 2.5(6)
N1 C15 C16 C17 -172.8(4)
C20 C15 C16 C24 178.5(4)
N1 C15 C16 C24 3.2(6)
C15 C16 C17 C18 -2.1(7)
C24 C16 C17 C18 -178.4(5)
C16 C17 C18 C19 0.5(8)
C17 C18 C19 C20 0.9(8)
C18 C19 C20 C15 -0.5(7)
C18 C19 C20 C21 -178.8(5)
C16 C15 C20 C19 -1.3(6)
N1 C15 C20 C19 174.0(4)
C16 C15 C20 C21 177.0(4)
N1 C15 C20 C21 -7.6(6)
C19 C20 C21 C22 -57.0(7)
C15 C20 C21 C22 124.7(6)
C19 C20 C21 C23 69.2(6)
C15 C20 C21 C23 -109.0(6)
C15 C16 C24 C26 -115.6(5)
C17 C16 C24 C26 60.3(6)
C15 C16 C24 C25 119.3(5)
C17 C16 C24 C25 -64.7(5)

loop_
_platon_squeeze_void_nr
_platon_squeeze_void_average_x
_platon_squeeze_void_average_y
_platon_squeeze_void_average_z
_platon_squeeze_void_volume
_platon_squeeze_void_count_electrons
_platon_squeeze_void_content
1 0.500 0.000 0.500 233 64 ' '
2 0.500 0.500 1.000 233 64 ' '
